data_7030311
loop_
_publ_author_name
'Jur\<c\'ik, V\'aclav'
'Schmid, Thibault E.'
'Dumont, Quentin'
'Slawin, Alexandra M. Z.'
'Cazin, Catherine S. J.'

_publ_section_title
;
 [Pd(NHC)(PR3)] (NHC = N-heterocyclic carbene) catalysed alcohol oxidation
 using molecular oxygen.
;
_journal_issue 40
_journal_name_full 'Dalton transactions (Cambridge, England : 2003)'
_journal_page_first 12619
_journal_page_last 12623
_journal_paper_doi 10.1039/c2dt30133d
_journal_volume 41
_journal_year 2012
_chemical_absolute_configuration ad
_chemical_formula_moiety 'C45 H53 N2 O2 P Pd,C H2 Cl2'
_chemical_formula_sum 'C46 H55 Cl2 N2 O2 P Pd'
_chemical_formula_weight 876.19
_chemical_name_systematic
;
?
;
_space_group_IT_number 4
_symmetry_cell_setting monoclinic
_symmetry_space_group_name_Hall 'P 2yb'
_symmetry_space_group_name_H-M 'P 1 21 1'
_atom_sites_solution_hydrogens geom
_atom_sites_solution_primary direct
_atom_sites_solution_secondary difmap
_audit_creation_method SHELXL-97
_cell_angle_alpha 90.00
_cell_angle_beta 112.790(14)
_cell_angle_gamma 90.00
_cell_formula_units_Z 2
_cell_length_a 11.800(10)
_cell_length_b 16.619(11)
_cell_length_c 11.950(10)
_cell_measurement_reflns_used 6934
_cell_measurement_temperature 93(2)
_cell_measurement_theta_max 28.0
_cell_measurement_theta_min 2.2
_cell_volume 2160(3)
_computing_cell_refinement 'CrystalClear (Rigaku Corp., 2004)'
_computing_data_collection 'CrystalClear (Rigaku Corp., 2004)'
_computing_data_reduction 'CrystalClear (Rigaku Corp., 2004)'
_computing_molecular_graphics 'Bruker SHELXTL'
_computing_publication_material 'Bruker SHELXTL'
_computing_structure_refinement 'SHELXL-97 (Sheldrick, 1997)'
_computing_structure_solution 'SHELXS-97 (Sheldrick, 1990)'
_diffrn_ambient_temperature 93(2)
_diffrn_measured_fraction_theta_full 0.998
_diffrn_measured_fraction_theta_max 0.996
_diffrn_measurement_device_type CCD
_diffrn_measurement_method '\w and \f scans'
_diffrn_radiation_monochromator confocal
_diffrn_radiation_source 'rotating anode'
_diffrn_radiation_type MoK\a
_diffrn_radiation_wavelength 0.71073
_diffrn_reflns_av_R_equivalents 0.1032
_diffrn_reflns_av_sigmaI/netI 0.0984
_diffrn_reflns_limit_h_max 14
_diffrn_reflns_limit_h_min -14
_diffrn_reflns_limit_k_max 18
_diffrn_reflns_limit_k_min -20
_diffrn_reflns_limit_l_max 14
_diffrn_reflns_limit_l_min -14
_diffrn_reflns_number 22385
_diffrn_reflns_theta_full 25.00
_diffrn_reflns_theta_max 25.39
_diffrn_reflns_theta_min 2.22
_exptl_absorpt_coefficient_mu 0.629
_exptl_absorpt_correction_T_max 1.000
_exptl_absorpt_correction_T_min 0.712
_exptl_absorpt_correction_type multi-scan
_exptl_absorpt_process_details 'Jacobson, R. (1998) Private communication'
_exptl_crystal_colour Yellow
_exptl_crystal_density_diffrn 1.347
_exptl_crystal_density_method 'not measured'
_exptl_crystal_description Platelet
_exptl_crystal_F_000 912
_exptl_crystal_size_max 0.10
_exptl_crystal_size_mid 0.10
_exptl_crystal_size_min 0.02
_refine_diff_density_max 1.020
_refine_diff_density_min -0.877
_refine_diff_density_rms 0.100
_refine_ls_abs_structure_details 'Flack H D (1983), Acta Cryst. A39, 876-881'
_refine_ls_abs_structure_Flack -0.03(4)
_refine_ls_extinction_method none
_refine_ls_goodness_of_fit_ref 1.088
_refine_ls_hydrogen_treatment constr
_refine_ls_matrix_type full
_refine_ls_number_parameters 488
_refine_ls_number_reflns 7292
_refine_ls_number_restraints 1
_refine_ls_restrained_S_all 1.088
_refine_ls_R_factor_all 0.0749
_refine_ls_R_factor_gt 0.0670
_refine_ls_shift/su_max 0.036
_refine_ls_shift/su_mean 0.005
_refine_ls_structure_factor_coef Fsqd
_refine_ls_weighting_details 'calc w=1/[\s^2^(Fo^2^)+(0.0622P)^2^+4.3244P] where P=(Fo^2^+2Fc^2^)/3'
_refine_ls_weighting_scheme calc
_refine_ls_wR_factor_gt 0.1541
_refine_ls_wR_factor_ref 0.1598
_reflns_number_gt 6595
_reflns_number_total 7292
_reflns_threshold_expression >2sigma(I)
_cod_data_source_file c2dt30133d.txt
_cod_data_source_block 2d
_cod_depositor_comments
;
The following automatic conversions were performed:

'_symmetry_cell_setting' value 'Monoclinic' changed to 'monoclinic'
according to
/usr/data/users/saulius/automatic-downloads/retrospective/RSC/lib/dictionaries/cif_core.dic
dictionary named 'cif_core.dic' version 2.4.2 from 2011-04-26.

Automatic conversion script
Id: cif_fix_values 2281 2013-09-26 08:29:07Z andrius 
;
_cod_original_cell_volume 2161(3)
_cod_original_sg_symbol_H-M P2(1)
_cod_database_code 7030311

loop_
_symmetry_equiv_pos_as_xyz
'x, y, z'
'-x, y+1/2, -z'

loop_
_atom_site_label
_atom_site_type_symbol
_atom_site_fract_x
_atom_site_fract_y
_atom_site_fract_z
_atom_site_U_iso_or_equiv
_atom_site_adp_type
_atom_site_occupancy
_atom_site_symmetry_multiplicity
_atom_site_calc_flag
_atom_site_refinement_flags
Pd1 Pd 0.05093(4) 0.75516(4) 0.06024(4) 0.02665(15) Uani 1 1 d .
O1 O 0.0296(5) 0.8088(5) 0.2011(6) 0.064(2) Uani 1 1 d .
O2 O 0.0905(6) 0.8689(4) 0.1331(6) 0.069(2) Uani 1 1 d .
C1 C -0.0182(7) 0.6425(4) 0.0444(7) 0.0285(17) Uani 1 1 d .
N2 N 0.0400(5) 0.5816(4) 0.1194(6) 0.0265(13) Uani 1 1 d .
C3 C -0.0300(7) 0.5038(5) 0.0791(7) 0.0294(17) Uani 1 1 d .
H3A H 0.0098 0.4683 0.0386 0.035 Uiso 1 1 calc R
H3B H -0.0371 0.4748 0.1484 0.035 Uiso 1 1 calc R
C4 C -0.1531(7) 0.5321(5) -0.0082(7) 0.0317(17) Uani 1 1 d .
H4A H -0.2144 0.5314 0.0295 0.038 Uiso 1 1 calc R
H4B H -0.1832 0.4985 -0.0824 0.038 Uiso 1 1 calc R
N5 N -0.1273(5) 0.6164(4) -0.0364(6) 0.0274(14) Uani 1 1 d .
C6 C 0.1378(6) 0.5861(4) 0.2344(7) 0.0257(16) Uani 1 1 d .
C7 C 0.2622(6) 0.5774(5) 0.2491(7) 0.0296(17) Uani 1 1 d .
C8 C 0.3519(7) 0.5774(5) 0.3651(8) 0.0363(19) Uani 1 1 d .
H8A H 0.4356 0.5727 0.3756 0.044 Uiso 1 1 calc R
C9 C 0.3232(7) 0.5840(5) 0.4663(7) 0.0352(19) Uani 1 1 d .
H9A H 0.3865 0.5833 0.5453 0.042 Uiso 1 1 calc R
C10 C 0.1995(7) 0.5918(5) 0.4513(7) 0.0347(18) Uani 1 1 d .
H10A H 0.1798 0.5978 0.5207 0.042 Uiso 1 1 calc R
C11 C 0.1046(7) 0.5908(5) 0.3352(7) 0.0307(17) Uani 1 1 d .
C12 C 0.2932(7) 0.5652(5) 0.1395(7) 0.0325(18) Uani 1 1 d .
H12A H 0.2233 0.5869 0.0676 0.039 Uiso 1 1 calc R
C13 C 0.3060(8) 0.4769(6) 0.1167(8) 0.043(2) Uani 1 1 d .
H13A H 0.2308 0.4484 0.1096 0.064 Uiso 1 1 calc R
H13B H 0.3761 0.4543 0.1844 0.064 Uiso 1 1 calc R
H13C H 0.3196 0.4706 0.0412 0.064 Uiso 1 1 calc R
C14 C 0.4087(8) 0.6103(5) 0.1484(8) 0.040(2) Uani 1 1 d .
H14A H 0.3988 0.6677 0.1609 0.060 Uiso 1 1 calc R
H14B H 0.4221 0.6028 0.0731 0.060 Uiso 1 1 calc R
H14C H 0.4795 0.5892 0.2169 0.060 Uiso 1 1 calc R
C15 C -0.0240(7) 0.5995(5) 0.3268(7) 0.0316(18) Uani 1 1 d .
H15A H -0.0790 0.6021 0.2388 0.038 Uiso 1 1 calc R
C16 C -0.0440(8) 0.6773(6) 0.3875(9) 0.046(2) Uani 1 1 d .
H16A H -0.0212 0.7240 0.3506 0.070 Uiso 1 1 calc R
H16B H 0.0074 0.6758 0.4745 0.070 Uiso 1 1 calc R
H16C H -0.1306 0.6814 0.3760 0.070 Uiso 1 1 calc R
C17 C -0.0620(8) 0.5247(5) 0.3818(8) 0.043(2) Uani 1 1 d .
H17A H -0.0511 0.4760 0.3407 0.064 Uiso 1 1 calc R
H17B H -0.1485 0.5296 0.3708 0.064 Uiso 1 1 calc R
H17C H -0.0105 0.5212 0.4686 0.064 Uiso 1 1 calc R
C18 C -0.2288(6) 0.6655(4) -0.1134(7) 0.0266(16) Uani 1 1 d .
C19 C -0.2771(7) 0.6490(5) -0.2386(7) 0.0310(17) Uani 1 1 d .
C20 C -0.3753(7) 0.6958(5) -0.3100(8) 0.039(2) Uani 1 1 d .
H20A H -0.4072 0.6880 -0.3954 0.047 Uiso 1 1 calc R
C21 C -0.4306(6) 0.7545(7) -0.2628(7) 0.0415(17) Uani 1 1 d .
H21A H -0.4973 0.7861 -0.3147 0.050 Uiso 1 1 calc R
C22 C -0.3847(6) 0.7644(6) -0.1395(7) 0.0337(18) Uani 1 1 d .
H22A H -0.4226 0.8026 -0.1060 0.040 Uiso 1 1 calc R
C23 C -0.2846(7) 0.7208(5) -0.0614(7) 0.0312(17) Uani 1 1 d .
C24 C -0.2288(7) 0.5847(5) -0.2963(7) 0.0342(18) Uani 1 1 d .
H24A H -0.1521 0.5623 -0.2330 0.041 Uiso 1 1 calc R
C25 C -0.3237(8) 0.5155(5) -0.3432(8) 0.042(2) Uani 1 1 d .
H25A H -0.3431 0.4944 -0.2761 0.063 Uiso 1 1 calc R
H25B H -0.2892 0.4723 -0.3762 0.063 Uiso 1 1 calc R
H25C H -0.3989 0.5360 -0.4071 0.063 Uiso 1 1 calc R
C26 C -0.1978(8) 0.6163(6) -0.3996(8) 0.046(2) Uani 1 1 d .
H26A H -0.1380 0.6602 -0.3702 0.069 Uiso 1 1 calc R
H26B H -0.2726 0.6364 -0.4644 0.069 Uiso 1 1 calc R
H26C H -0.1625 0.5728 -0.4314 0.069 Uiso 1 1 calc R
C27 C -0.2515(7) 0.7292(4) 0.0746(8) 0.032(2) Uani 1 1 d .
H27A H -0.1673 0.7063 0.1175 0.039 Uiso 1 1 calc R
C28 C -0.3398(7) 0.6794(6) 0.1087(8) 0.041(2) Uani 1 1 d .
H28A H -0.3191 0.6839 0.1962 0.061 Uiso 1 1 calc R
H28B H -0.3341 0.6229 0.0877 0.061 Uiso 1 1 calc R
H28C H -0.4238 0.6988 0.0645 0.061 Uiso 1 1 calc R
C29 C -0.2493(7) 0.8165(5) 0.1173(8) 0.038(2) Uani 1 1 d .
H29A H -0.2271 0.8173 0.2052 0.057 Uiso 1 1 calc R
H29B H -0.3309 0.8405 0.0763 0.057 Uiso 1 1 calc R
H29C H -0.1887 0.8473 0.0975 0.057 Uiso 1 1 calc R
P1 P 0.11496(14) 0.76017(17) -0.09686(15) 0.0268(4) Uani 1 1 d .
C30 C -0.0036(7) 0.7985(4) -0.2372(7) 0.0309(17) Uani 1 1 d .
C31 C -0.1098(7) 0.8308(4) -0.2312(7) 0.0324(18) Uani 1 1 d .
H31A H -0.1207 0.8308 -0.1565 0.039 Uiso 1 1 calc R
C32 C -0.2009(8) 0.8633(6) -0.3360(8) 0.039(2) Uani 1 1 d .
H32A H -0.2737 0.8852 -0.3321 0.047 Uiso 1 1 calc R
C33 C -0.1851(8) 0.8634(5) -0.4437(8) 0.0363(19) Uani 1 1 d .
H33A H -0.2464 0.8864 -0.5139 0.044 Uiso 1 1 calc R
C34 C -0.0796(8) 0.8299(5) -0.4509(7) 0.0371(19) Uani 1 1 d .
H34A H -0.0694 0.8294 -0.5259 0.044 Uiso 1 1 calc R
C35 C 0.0101(7) 0.7975(5) -0.3476(7) 0.0304(17) Uani 1 1 d .
H35A H 0.0817 0.7744 -0.3524 0.036 Uiso 1 1 calc R
C36 C 0.2419(7) 0.8327(5) -0.0591(7) 0.0316(18) Uani 1 1 d .
C37 C 0.3219(7) 0.8394(5) 0.0620(7) 0.0317(18) Uani 1 1 d .
H37A H 0.3074 0.8085 0.1221 0.038 Uiso 1 1 calc R
C38 C 0.4222(7) 0.8903(5) 0.0960(8) 0.037(2) Uani 1 1 d .
H38A H 0.4773 0.8932 0.1786 0.045 Uiso 1 1 calc R
C39 C 0.4422(7) 0.9363(5) 0.0110(7) 0.0342(19) Uani 1 1 d .
H39A H 0.5102 0.9720 0.0341 0.041 Uiso 1 1 calc R
C40 C 0.3638(8) 0.9305(6) -0.1072(8) 0.041(2) Uani 1 1 d .
H40A H 0.3779 0.9624 -0.1665 0.049 Uiso 1 1 calc R
C41 C 0.2649(7) 0.8798(5) -0.1424(8) 0.0368(19) Uani 1 1 d .
H41A H 0.2114 0.8771 -0.2255 0.044 Uiso 1 1 calc R
C42 C 0.1725(7) 0.6719(5) -0.1514(7) 0.0308(17) Uani 1 1 d .
C43 C 0.2881(8) 0.6751(6) -0.1682(7) 0.041(2) Uani 1 1 d .
H43A H 0.3354 0.7230 -0.1537 0.049 Uiso 1 1 calc R
C44 C 0.3255(8) 0.6063(6) -0.2056(8) 0.045(2) Uani 1 1 d .
H44A H 0.4013 0.6066 -0.2160 0.055 Uiso 1 1 calc R
C45 C 0.2578(9) 0.5365(7) -0.2289(8) 0.051(3) Uani 1 1 d .
H45A H 0.2866 0.4898 -0.2557 0.061 Uiso 1 1 calc R
C46 C 0.1460(8) 0.5343(6) -0.2132(8) 0.045(2) Uani 1 1 d .
H46A H 0.0979 0.4866 -0.2298 0.054 Uiso 1 1 calc R
C47 C 0.1078(8) 0.6023(5) -0.1733(7) 0.0358(19) Uani 1 1 d .
H47A H 0.0333 0.6006 -0.1605 0.043 Uiso 1 1 calc R
C48 C 0.2896(9) 0.7973(7) 0.3846(9) 0.058(3) Uani 1 1 d .
H48A H 0.2640 0.7405 0.3658 0.070 Uiso 1 1 calc R
H48B H 0.2406 0.8302 0.3131 0.070 Uiso 1 1 calc R
Cl1 Cl 0.2573(3) 0.8287(2) 0.5112(3) 0.0691(8) Uani 1 1 d .
Cl2 Cl 0.4438(2) 0.80605(18) 0.4097(2) 0.0598(7) Uani 1 1 d .

loop_
_atom_site_aniso_label
_atom_site_aniso_U_11
_atom_site_aniso_U_22
_atom_site_aniso_U_33
_atom_site_aniso_U_23
_atom_site_aniso_U_13
_atom_site_aniso_U_12
Pd1 0.0219(2) 0.0326(3) 0.0281(3) 0.0002(3) 0.01255(19) -0.0004(3)
O1 0.019(3) 0.123(6) 0.055(4) -0.026(4) 0.019(3) -0.008(3)
O2 0.050(4) 0.053(4) 0.064(5) 0.026(4) -0.023(3) -0.031(3)
C1 0.029(4) 0.028(4) 0.037(5) 0.006(3) 0.021(4) 0.003(3)
N2 0.020(3) 0.024(3) 0.036(4) 0.003(3) 0.011(3) -0.001(3)
C3 0.024(4) 0.032(4) 0.030(4) 0.002(3) 0.008(3) -0.002(3)
C4 0.029(4) 0.029(4) 0.036(4) 0.004(3) 0.011(4) -0.003(3)
N5 0.017(3) 0.032(3) 0.033(4) -0.004(3) 0.010(3) -0.005(2)
C6 0.026(4) 0.026(4) 0.033(4) 0.000(3) 0.019(3) 0.001(3)
C7 0.015(3) 0.039(4) 0.032(4) -0.003(4) 0.006(3) 0.000(3)
C8 0.023(4) 0.044(5) 0.043(5) -0.001(4) 0.013(4) 0.003(3)
C9 0.027(4) 0.050(5) 0.023(4) -0.006(4) 0.003(3) 0.006(4)
C10 0.030(4) 0.045(5) 0.030(4) 0.002(4) 0.013(4) 0.001(4)
C11 0.028(4) 0.033(4) 0.032(4) 0.001(3) 0.013(3) 0.002(3)
C12 0.019(4) 0.044(5) 0.033(5) -0.002(4) 0.008(3) -0.002(3)
C13 0.038(5) 0.057(6) 0.045(5) -0.007(4) 0.030(4) -0.009(4)
C14 0.037(5) 0.044(5) 0.038(5) 0.005(4) 0.015(4) -0.004(4)
C15 0.034(4) 0.040(5) 0.025(4) -0.008(3) 0.016(3) 0.007(3)
C16 0.038(5) 0.044(5) 0.067(6) -0.012(5) 0.032(5) 0.001(4)
C17 0.035(5) 0.048(5) 0.048(6) 0.008(4) 0.019(4) -0.006(4)
C18 0.021(3) 0.022(4) 0.038(5) 0.009(3) 0.013(3) -0.001(3)
C19 0.025(4) 0.035(4) 0.035(5) 0.002(4) 0.014(3) -0.003(3)
C20 0.026(4) 0.042(5) 0.037(5) 0.011(4) -0.001(4) 0.000(3)
C21 0.031(4) 0.043(4) 0.045(4) 0.002(6) 0.009(3) 0.004(6)
C22 0.022(3) 0.034(5) 0.042(4) 0.005(4) 0.009(3) 0.002(4)
C23 0.024(4) 0.034(4) 0.038(5) 0.004(3) 0.015(4) -0.002(3)
C24 0.030(4) 0.040(5) 0.029(4) 0.005(4) 0.007(3) -0.004(3)
C25 0.034(5) 0.043(5) 0.043(5) 0.000(4) 0.009(4) -0.002(4)
C26 0.034(5) 0.066(7) 0.040(6) 0.003(5) 0.017(4) -0.001(4)
C27 0.021(4) 0.035(5) 0.045(5) 0.003(3) 0.018(4) 0.006(3)
C28 0.028(4) 0.062(6) 0.037(5) 0.010(4) 0.017(4) 0.006(4)
C29 0.027(4) 0.045(5) 0.045(5) 0.003(4) 0.017(4) 0.011(4)
P1 0.0214(7) 0.0353(10) 0.0256(8) 0.0022(12) 0.0112(7) 0.0001(11)
C30 0.034(4) 0.027(4) 0.031(4) 0.002(3) 0.013(4) 0.003(3)
C31 0.042(5) 0.023(4) 0.031(4) 0.000(3) 0.014(4) -0.001(3)
C32 0.028(4) 0.046(5) 0.044(5) -0.003(4) 0.014(4) 0.000(4)
C33 0.038(5) 0.037(5) 0.031(5) 0.002(4) 0.011(4) 0.011(4)
C34 0.046(5) 0.035(5) 0.029(4) 0.000(4) 0.013(4) 0.003(4)
C35 0.031(4) 0.031(4) 0.032(4) 0.001(3) 0.015(3) 0.003(3)
C36 0.028(4) 0.037(5) 0.038(5) -0.004(4) 0.023(4) 0.003(3)
C37 0.025(4) 0.049(5) 0.026(4) 0.001(4) 0.014(3) 0.004(3)
C38 0.024(4) 0.043(5) 0.042(5) -0.003(4) 0.008(4) 0.002(4)
C39 0.017(3) 0.045(5) 0.044(5) -0.004(4) 0.015(4) 0.001(3)
C40 0.033(4) 0.051(5) 0.046(5) 0.002(4) 0.022(4) -0.002(4)
C41 0.029(4) 0.049(5) 0.034(5) 0.004(4) 0.014(4) -0.005(4)
C42 0.035(4) 0.037(4) 0.023(4) 0.005(3) 0.015(4) 0.010(4)
C43 0.045(5) 0.048(6) 0.033(5) 0.008(4) 0.019(4) 0.011(4)
C44 0.044(5) 0.057(6) 0.045(5) 0.007(5) 0.027(4) 0.024(5)
C45 0.064(6) 0.066(7) 0.027(5) 0.006(4) 0.021(5) 0.032(6)
C46 0.036(5) 0.052(6) 0.036(5) -0.009(4) 0.001(4) 0.000(4)
C47 0.033(4) 0.038(5) 0.033(5) -0.001(4) 0.010(4) 0.005(4)
C48 0.045(5) 0.067(7) 0.055(6) -0.001(5) 0.012(5) 0.002(5)
Cl1 0.0603(16) 0.088(2) 0.0573(17) 0.0107(15) 0.0210(14) -0.0012(15)
Cl2 0.0595(16) 0.0683(18) 0.0479(14) 0.0136(12) 0.0167(12) 0.0075(13)

loop_
_atom_type_symbol
_atom_type_description
_atom_type_scat_dispersion_real
_atom_type_scat_dispersion_imag
_atom_type_scat_source
C C 0.0033 0.0016 'International Tables Vol C Tables 4.2.6.8 and 6.1.1.4'
H H 0.0000 0.0000 'International Tables Vol C Tables 4.2.6.8 and 6.1.1.4'
N N 0.0061 0.0033 'International Tables Vol C Tables 4.2.6.8 and 6.1.1.4'
O O 0.0106 0.0060 'International Tables Vol C Tables 4.2.6.8 and 6.1.1.4'
P P 0.1023 0.0942 'International Tables Vol C Tables 4.2.6.8 and 6.1.1.4'
Cl Cl 0.1484 0.1585 'International Tables Vol C Tables 4.2.6.8 and 6.1.1.4'
Pd Pd -0.9988 1.0072 'International Tables Vol C Tables 4.2.6.8 and 6.1.1.4'

loop_
_geom_angle_atom_site_label_1
_geom_angle_atom_site_label_2
_geom_angle_atom_site_label_3
_geom_angle
O1 Pd1 C1 108.2(3)
O1 Pd1 O2 47.0(3)
C1 Pd1 O2 155.1(3)
O1 Pd1 P1 149.8(2)
C1 Pd1 P1 102.0(2)
O2 Pd1 P1 102.8(2)
O2 O1 Pd1 68.2(4)
O1 O2 Pd1 64.8(3)
N5 C1 N2 109.5(6)
N5 C1 Pd1 127.2(5)
N2 C1 Pd1 123.3(6)
C1 N2 C6 128.3(6)
C1 N2 C3 110.8(6)
C6 N2 C3 119.8(6)
C4 C3 N2 102.5(6)
C4 C3 H3A 111.3
N2 C3 H3A 111.3
C4 C3 H3B 111.3
N2 C3 H3B 111.3
H3A C3 H3B 109.2
C3 C4 N5 102.9(6)
C3 C4 H4A 111.2
N5 C4 H4A 111.2
C3 C4 H4B 111.2
N5 C4 H4B 111.2
H4A C4 H4B 109.1
C1 N5 C18 126.9(6)
C1 N5 C4 111.1(6)
C18 N5 C4 118.7(6)
C11 C6 C7 121.2(7)
C11 C6 N2 116.2(6)
C7 C6 N2 122.2(6)
C8 C7 C6 118.7(7)
C8 C7 C12 121.6(7)
C6 C7 C12 119.7(6)
C9 C8 C7 121.8(7)
C9 C8 H8A 119.1
C7 C8 H8A 119.1
C8 C9 C10 119.3(7)
C8 C9 H9A 120.3
C10 C9 H9A 120.3
C9 C10 C11 121.1(7)
C9 C10 H10A 119.5
C11 C10 H10A 119.5
C6 C11 C10 117.8(7)
C6 C11 C15 124.3(7)
C10 C11 C15 117.8(7)
C7 C12 C13 111.3(7)
C7 C12 C14 112.7(7)
C13 C12 C14 109.9(7)
C7 C12 H12A 107.6
C13 C12 H12A 107.6
C14 C12 H12A 107.6
C12 C13 H13A 109.5
C12 C13 H13B 109.5
H13A C13 H13B 109.5
C12 C13 H13C 109.5
H13A C13 H13C 109.5
H13B C13 H13C 109.5
C12 C14 H14A 109.5
C12 C14 H14B 109.5
H14A C14 H14B 109.5
C12 C14 H14C 109.5
H14A C14 H14C 109.5
H14B C14 H14C 109.5
C11 C15 C16 112.7(7)
C11 C15 C17 110.4(7)
C16 C15 C17 110.5(7)
C11 C15 H15A 107.7
C16 C15 H15A 107.7
C17 C15 H15A 107.7
C15 C16 H16A 109.5
C15 C16 H16B 109.5
H16A C16 H16B 109.5
C15 C16 H16C 109.5
H16A C16 H16C 109.5
H16B C16 H16C 109.5
C15 C17 H17A 109.5
C15 C17 H17B 109.5
H17A C17 H17B 109.5
C15 C17 H17C 109.5
H17A C17 H17C 109.5
H17B C17 H17C 109.5
C23 C18 C19 122.1(7)
C23 C18 N5 120.1(7)
C19 C18 N5 117.4(7)
C20 C19 C18 116.4(7)
C20 C19 C24 119.6(8)
C18 C19 C24 124.0(7)
C19 C20 C21 123.4(8)
C19 C20 H20A 118.3
C21 C20 H20A 118.3
C22 C21 C20 117.6(8)
C22 C21 H21A 121.2
C20 C21 H21A 121.2
C21 C22 C23 122.6(9)
C21 C22 H22A 118.7
C23 C22 H22A 118.7
C22 C23 C18 117.6(7)
C22 C23 C27 118.0(7)
C18 C23 C27 124.0(7)
C19 C24 C26 112.6(7)
C19 C24 C25 110.1(7)
C26 C24 C25 109.4(7)
C19 C24 H24A 108.2
C26 C24 H24A 108.2
C25 C24 H24A 108.2
C24 C25 H25A 109.5
C24 C25 H25B 109.5
H25A C25 H25B 109.5
C24 C25 H25C 109.5
H25A C25 H25C 109.5
H25B C25 H25C 109.5
C24 C26 H26A 109.5
C24 C26 H26B 109.5
H26A C26 H26B 109.5
C24 C26 H26C 109.5
H26A C26 H26C 109.5
H26B C26 H26C 109.5
C28 C27 C23 108.6(7)
C28 C27 C29 110.7(7)
C23 C27 C29 113.9(6)
C28 C27 H27A 107.8
C23 C27 H27A 107.8
C29 C27 H27A 107.8
C27 C28 H28A 109.5
C27 C28 H28B 109.5
H28A C28 H28B 109.5
C27 C28 H28C 109.5
H28A C28 H28C 109.5
H28B C28 H28C 109.5
C27 C29 H29A 109.5
C27 C29 H29B 109.5
H29A C29 H29B 109.5
C27 C29 H29C 109.5
H29A C29 H29C 109.5
H29B C29 H29C 109.5
C30 P1 C36 104.9(4)
C30 P1 C42 102.1(3)
C36 P1 C42 103.4(3)
C30 P1 Pd1 112.8(3)
C36 P1 Pd1 108.7(2)
C42 P1 Pd1 123.3(3)
C31 C30 C35 119.5(7)
C31 C30 P1 118.1(6)
C35 C30 P1 122.4(6)
C30 C31 C32 119.8(7)
C30 C31 H31A 120.1
C32 C31 H31A 120.1
C33 C32 C31 120.2(8)
C33 C32 H32A 119.9
C31 C32 H32A 119.9
C32 C33 C34 120.4(8)
C32 C33 H33A 119.8
C34 C33 H33A 119.8
C35 C34 C33 119.5(8)
C35 C34 H34A 120.3
C33 C34 H34A 120.3
C34 C35 C30 120.7(7)
C34 C35 H35A 119.7
C30 C35 H35A 119.7
C41 C36 C37 117.5(7)
C41 C36 P1 124.6(6)
C37 C36 P1 117.9(6)
C38 C37 C36 120.9(8)
C38 C37 H37A 119.6
C36 C37 H37A 119.6
C39 C38 C37 120.0(8)
C39 C38 H38A 120.0
C37 C38 H38A 120.0
C40 C39 C38 119.4(8)
C40 C39 H39A 120.3
C38 C39 H39A 120.3
C39 C40 C41 121.3(8)
C39 C40 H40A 119.4
C41 C40 H40A 119.4
C40 C41 C36 120.9(8)
C40 C41 H41A 119.5
C36 C41 H41A 119.5
C47 C42 C43 119.5(8)
C47 C42 P1 119.5(6)
C43 C42 P1 121.0(7)
C44 C43 C42 117.1(9)
C44 C43 H43A 121.4
C42 C43 H43A 121.5
C43 C44 C45 122.6(9)
C43 C44 H44A 118.7
C45 C44 H44A 118.7
C44 C45 C46 119.8(9)
C44 C45 H45A 120.1
C46 C45 H45A 120.1
C47 C46 C45 118.7(9)
C47 C46 H46A 120.7
C45 C46 H46A 120.7
C42 C47 C46 122.3(8)
C42 C47 H47A 118.8
C46 C47 H47A 118.8
Cl2 C48 Cl1 112.7(6)
Cl2 C48 H48A 109.1
Cl1 C48 H48A 109.1
Cl2 C48 H48B 109.1
Cl1 C48 H48B 109.1
H48A C48 H48B 107.8

loop_
_geom_bond_atom_site_label_1
_geom_bond_atom_site_label_2
_geom_bond_distance
Pd1 O1 2.006(6)
Pd1 C1 2.022(8)
Pd1 O2 2.058(7)
Pd1 P1 2.281(2)
O1 O2 1.621(9)
C1 N5 1.347(10)
C1 N2 1.350(9)
N2 C6 1.413(9)
N2 C3 1.508(9)
C3 C4 1.498(11)
C3 H3A 0.9900
C3 H3B 0.9900
C4 N5 1.499(10)
C4 H4A 0.9900
C4 H4B 0.9900
N5 C18 1.448(9)
C6 C11 1.405(10)
C6 C7 1.417(9)
C7 C8 1.380(11)
C7 C12 1.504(10)
C8 C9 1.381(11)
C8 H8A 0.9500
C9 C10 1.406(11)
C9 H9A 0.9500
C10 C11 1.406(11)
C10 H10A 0.9500
C11 C15 1.489(10)
C12 C13 1.512(12)
C12 C14 1.522(11)
C12 H12A 1.0000
C13 H13A 0.9800
C13 H13B 0.9800
C13 H13C 0.9800
C14 H14A 0.9800
C14 H14B 0.9800
C14 H14C 0.9800
C15 C16 1.543(11)
C15 C17 1.552(11)
C15 H15A 1.0000
C16 H16A 0.9800
C16 H16B 0.9800
C16 H16C 0.9800
C17 H17A 0.9800
C17 H17B 0.9800
C17 H17C 0.9800
C18 C23 1.408(10)
C18 C19 1.407(11)
C19 C20 1.383(11)
C19 C24 1.498(11)
C20 C21 1.407(13)
C20 H20A 0.9500
C21 C22 1.369(10)
C21 H21A 0.9500
C22 C23 1.392(11)
C22 H22A 0.9500
C23 C27 1.523(11)
C24 C26 1.512(11)
C24 C25 1.552(11)
C24 H24A 1.0000
C25 H25A 0.9800
C25 H25B 0.9800
C25 H25C 0.9800
C26 H26A 0.9800
C26 H26B 0.9800
C26 H26C 0.9800
C27 C28 1.507(10)
C27 C29 1.534(12)
C27 H27A 1.0000
C28 H28A 0.9800
C28 H28B 0.9800
C28 H28C 0.9800
C29 H29A 0.9800
C29 H29B 0.9800
C29 H29C 0.9800
P1 C30 1.833(8)
P1 C36 1.837(8)
P1 C42 1.840(8)
C30 C31 1.390(11)
C30 C35 1.390(11)
C31 C32 1.404(12)
C31 H31A 0.9500
C32 C33 1.370(12)
C32 H32A 0.9500
C33 C34 1.397(11)
C33 H33A 0.9500
C34 C35 1.386(11)
C34 H34A 0.9500
C35 H35A 0.9500
C36 C41 1.374(11)
C36 C37 1.393(11)
C37 C38 1.382(11)
C37 H37A 0.9500
C38 C39 1.363(12)
C38 H38A 0.9500
C39 C40 1.359(12)
C39 H39A 0.9500
C40 C41 1.367(12)
C40 H40A 0.9500
C41 H41A 0.9500
C42 C47 1.355(12)
C42 C43 1.454(11)
C43 C44 1.361(12)
C43 H43A 0.9500
C44 C45 1.375(14)
C44 H44A 0.9500
C45 C46 1.403(13)
C45 H45A 0.9500
C46 C47 1.368(12)
C46 H46A 0.9500
C47 H47A 0.9500
C48 Cl2 1.733(10)
C48 Cl1 1.775(10)
C48 H48A 0.9900
C48 H48B 0.9900

loop_
_geom_torsion_atom_site_label_1
_geom_torsion_atom_site_label_2
_geom_torsion_atom_site_label_3
_geom_torsion_atom_site_label_4
_geom_torsion
C1 Pd1 O1 O2 -177.7(4)
P1 Pd1 O1 O2 0.9(6)
C1 Pd1 O2 O1 5.1(8)
P1 Pd1 O2 O1 -179.5(3)
O1 Pd1 C1 N5 102.2(6)
O2 Pd1 C1 N5 98.3(9)
P1 Pd1 C1 N5 -77.1(6)
O1 Pd1 C1 N2 -75.5(6)
O2 Pd1 C1 N2 -79.5(9)
P1 Pd1 C1 N2 105.2(6)
N5 C1 N2 C6 -161.4(6)
Pd1 C1 N2 C6 16.7(10)
N5 C1 N2 C3 6.1(8)
Pd1 C1 N2 C3 -175.9(5)
C1 N2 C3 C4 -15.1(8)
C6 N2 C3 C4 153.6(6)
N2 C3 C4 N5 16.9(7)
N2 C1 N5 C18 164.8(6)
Pd1 C1 N5 C18 -13.2(10)
N2 C1 N5 C4 5.9(8)
Pd1 C1 N5 C4 -172.1(5)
C3 C4 N5 C1 -15.0(8)
C3 C4 N5 C18 -175.9(6)
C1 N2 C6 C11 91.1(9)
C3 N2 C6 C11 -75.3(8)
C1 N2 C6 C7 -95.6(9)
C3 N2 C6 C7 97.9(8)
C11 C6 C7 C8 -3.0(12)
N2 C6 C7 C8 -175.9(7)
C11 C6 C7 C12 174.7(7)
N2 C6 C7 C12 1.8(11)
C6 C7 C8 C9 1.3(13)
C12 C7 C8 C9 -176.3(8)
C7 C8 C9 C10 -0.7(13)
C8 C9 C10 C11 1.7(13)
C7 C6 C11 C10 3.9(11)
N2 C6 C11 C10 177.2(7)
C7 C6 C11 C15 -179.6(8)
N2 C6 C11 C15 -6.3(11)
C9 C10 C11 C6 -3.3(12)
C9 C10 C11 C15 -179.9(8)
C8 C7 C12 C13 82.8(10)
C6 C7 C12 C13 -94.9(9)
C8 C7 C12 C14 -41.3(11)
C6 C7 C12 C14 141.1(8)
C6 C11 C15 C16 -119.5(9)
C10 C11 C15 C16 56.9(10)
C6 C11 C15 C17 116.3(8)
C10 C11 C15 C17 -67.2(9)
C1 N5 C18 C23 -59.9(10)
C4 N5 C18 C23 97.6(8)
C1 N5 C18 C19 127.3(8)
C4 N5 C18 C19 -75.2(8)
C23 C18 C19 C20 6.4(11)
N5 C18 C19 C20 179.0(6)
C23 C18 C19 C24 -173.5(7)
N5 C18 C19 C24 -0.8(10)
C18 C19 C20 C21 -3.3(12)
C24 C19 C20 C21 176.6(8)
C19 C20 C21 C22 -0.8(14)
C20 C21 C22 C23 2.0(14)
C21 C22 C23 C18 1.0(13)
C21 C22 C23 C27 -172.5(8)
C19 C18 C23 C22 -5.3(11)
N5 C18 C23 C22 -177.8(7)
C19 C18 C23 C27 167.7(7)
N5 C18 C23 C27 -4.7(11)
C20 C19 C24 C26 53.3(10)
C18 C19 C24 C26 -126.9(8)
C20 C19 C24 C25 -69.1(9)
C18 C19 C24 C25 110.7(8)
C22 C23 C27 C28 77.7(9)
C18 C23 C27 C28 -95.3(9)
C22 C23 C27 C29 -46.2(10)
C18 C23 C27 C29 140.8(7)
O1 Pd1 P1 C30 -87.4(5)
C1 Pd1 P1 C30 91.2(4)
O2 Pd1 P1 C30 -86.8(3)
O1 Pd1 P1 C36 28.4(5)
C1 Pd1 P1 C36 -152.9(4)
O2 Pd1 P1 C36 29.1(3)
O1 Pd1 P1 C42 149.4(5)
C1 Pd1 P1 C42 -31.9(4)
O2 Pd1 P1 C42 150.1(4)
C36 P1 C30 C31 -109.1(6)
C42 P1 C30 C31 143.3(6)
Pd1 P1 C30 C31 9.0(7)
C36 P1 C30 C35 69.9(7)
C42 P1 C30 C35 -37.7(7)
Pd1 P1 C30 C35 -172.0(6)
C35 C30 C31 C32 -1.2(12)
P1 C30 C31 C32 177.9(6)
C30 C31 C32 C33 -0.2(12)
C31 C32 C33 C34 1.2(13)
C32 C33 C34 C35 -0.9(13)
C33 C34 C35 C30 -0.5(12)
C31 C30 C35 C34 1.5(12)
P1 C30 C35 C34 -177.5(6)
C30 P1 C36 C41 -26.5(8)
C42 P1 C36 C41 80.1(7)
Pd1 P1 C36 C41 -147.3(6)
C30 P1 C36 C37 154.8(6)
C42 P1 C36 C37 -98.6(6)
Pd1 P1 C36 C37 33.9(6)
C41 C36 C37 C38 -1.5(11)
P1 C36 C37 C38 177.3(6)
C36 C37 C38 C39 1.7(12)
C37 C38 C39 C40 -1.1(12)
C38 C39 C40 C41 0.3(13)
C39 C40 C41 C36 -0.2(13)
C37 C36 C41 C40 0.8(12)
P1 C36 C41 C40 -178.0(7)
C30 P1 C42 C47 -79.5(7)
C36 P1 C42 C47 171.8(6)
Pd1 P1 C42 C47 48.4(7)
C30 P1 C42 C43 102.3(7)
C36 P1 C42 C43 -6.5(7)
Pd1 P1 C42 C43 -129.9(5)
C47 C42 C43 C44 -0.1(12)
P1 C42 C43 C44 178.2(6)
C42 C43 C44 C45 1.0(13)
C43 C44 C45 C46 -0.6(14)
C44 C45 C46 C47 -0.7(13)
C43 C42 C47 C46 -1.2(13)
P1 C42 C47 C46 -179.5(7)
C45 C46 C47 C42 1.6(13)
